data_7700715
loop_
_publ_author_name
'Zhao, Qianyi'
'Guan, Xin-Ting'
'Dou, Ting'
'Cao, Hou-Ji'
'Ma, Na-Na'
'Xu, Ting'
'Gao, Peng-Hui'
'Kong, Xiao-Hua'
'Zhang, Jie'
'Chen, Xuenian'

_publ_section_title
;
 Synthesis and characterization of bis(pyrazolyl)borate Ni(ii) complexes:
 ligand rearrangement and transformation.
;
_journal_issue 35
_journal_name_full 'Dalton transactions (Cambridge, England : 2003)'
_journal_page_first 13242
_journal_page_last 13247
_journal_paper_doi 10.1039/c9dt02287b
_journal_volume 48
_journal_year 2019
_chemical_formula_moiety 'C32 H48 B2 N8 Ni'
_chemical_formula_sum 'C32 H48 B2 N8 Ni'
_chemical_formula_weight 625.11
_space_group_crystal_system triclinic
_space_group_IT_number 2
_space_group_name_Hall '-P 1'
_space_group_name_H-M_alt 'P -1'
_symmetry_space_group_name_Hall '-P 1'
_symmetry_space_group_name_H-M 'P -1'
_atom_sites_solution_hydrogens geom
_atom_sites_solution_primary dual
_audit_creation_date 2017-09-13
_audit_creation_method
;
Olex2 1.2
(compiled 2017.07.20 svn.r3457 for OlexSys, GUI svn.r5370)
;
_audit_update_record
;
2019-05-23 deposited with the CCDC.    2019-07-19 downloaded from the CCDC.
;
_cell_angle_alpha 87.799(4)
_cell_angle_beta 79.365(5)
_cell_angle_gamma 68.035(6)
_cell_formula_units_Z 1
_cell_length_a 7.5038(5)
_cell_length_b 9.7847(5)
_cell_length_c 11.3835(6)
_cell_measurement_reflns_used 3062
_cell_measurement_temperature 295.2(4)
_cell_measurement_theta_max 71.9660
_cell_measurement_theta_min 4.8640
_cell_volume 761.39(8)
_computing_cell_refinement 'CrysAlisPro 1.171.38.43f (Rigaku OD, 2015)'
_computing_data_collection 'CrysAlisPro 1.171.38.43f (Rigaku OD, 2015)'
_computing_data_reduction 'CrysAlisPro 1.171.38.43f (Rigaku OD, 2015)'
_computing_molecular_graphics 'Olex2 (Dolomanov et al., 2009)'
_computing_publication_material 'Olex2 (Dolomanov et al., 2009)'
_computing_structure_refinement 'ShelXL (Sheldrick, 2015)'
_computing_structure_solution 'ShelXT (Sheldrick, 2015)'
_diffrn_ambient_environment air
_diffrn_ambient_temperature 295.2(4)
_diffrn_detector 'CCD plate'
_diffrn_detector_area_resol_mean 8.0528
_diffrn_detector_type EosS2
_diffrn_measured_fraction_theta_full 0.996
_diffrn_measured_fraction_theta_max 0.973
_diffrn_measurement_details
;
List of Runs (angles in degrees, time in seconds):

  # Type    Start    End  Width  t~exp~   \w     \q     \k     \f   Frames
#--------------------------------------------------------------------------
  1  \w      9.00 104.00   1.00    5.00    --   36.07  77.00 -60.00   95
  2  \w    -31.00  53.00   1.00    5.00    --   36.07 -57.00 -90.00   84
  3  \w      9.00 104.00   1.00    5.00    --   36.07  77.00 -30.00   95
  4  \w     19.00 103.00   1.00    5.00    --   36.07  57.00-120.00   84
  5  \w     23.00  89.00   1.00    5.00    --   36.07-125.00 150.00   66
  6  \w      9.00 104.00   1.00    5.00    --   36.07  77.00-180.00   95
  7  \w     23.00  89.00   1.00    5.00    --   36.07-125.00 -90.00   66
  8  \w     23.00  89.00   1.00    5.00    --   36.07-125.00 -60.00   66
  9  \w     23.00  89.00   1.00    5.00    --   36.07-125.00  60.00   66
 10  \w     17.00 105.00   1.00    5.00    --   36.07  38.00-180.00   88
 11  \w    -35.00  65.00   1.00    5.00    --   36.07 -19.00   0.00  100
 12  \w     23.00  89.00   1.00    5.00    --   36.07-125.00  90.00   66
 13  \w     92.00 178.00   1.00   11.00    --  109.31  45.00 120.00   86
 14  \w     40.00 109.00   1.00   11.00    --  109.31 -95.00  30.00   69
 15  \w     42.00 127.00   1.00   11.00    --  109.31 -61.00 -60.00   85
 16  \w     91.00 176.00   1.00   11.00    --  109.31  61.00 -90.00   85
 17  \w     91.00 176.00   1.00   11.00    --  109.31  61.00   0.00   85
 18  \w     40.00 109.00   1.00   11.00    --  109.31 -95.00 -90.00   69
 19  \w     40.00 109.00   1.00   11.00    --  109.31 -95.00 120.00   69
 20  \w     39.00 116.00   1.00   11.00    --  109.31-111.00-150.00   77
 21  \w     83.00 177.00   1.00   11.00    --  109.31  77.00  30.00   94
 22  \w     38.00 148.00   1.00   11.00    --  109.31 -15.00  90.00  110
 23  \w     42.00 127.00   1.00   11.00    --  109.31 -61.00 120.00   85
 24  \w    100.00 178.00   1.00   11.00    --  109.31 111.00-150.00   78
 25  \w     41.00 127.00   1.00   11.00    --  109.31 -45.00-150.00   86
 26  \w     19.00  88.00   1.00    5.00    --   36.07  57.00  60.00   69
;
_diffrn_measurement_device 'four-circle diffractometer'
_diffrn_measurement_device_type 'SuperNova, Dual, Cu at zero, EosS2'
_diffrn_measurement_method '\w scans'
_diffrn_orient_matrix_type 'CrysAlisPro convention (1999,Acta A55,543-557)'
_diffrn_orient_matrix_UB_11 0.1295668000
_diffrn_orient_matrix_UB_12 0.0804335000
_diffrn_orient_matrix_UB_13 -0.0649205000
_diffrn_orient_matrix_UB_21 0.1359807000
_diffrn_orient_matrix_UB_22 -0.0544002000
_diffrn_orient_matrix_UB_23 0.0922436000
_diffrn_orient_matrix_UB_31 0.1242497000
_diffrn_orient_matrix_UB_32 -0.1393733000
_diffrn_orient_matrix_UB_33 -0.0791120000
_diffrn_radiation_monochromator mirror
_diffrn_radiation_probe x-ray
_diffrn_radiation_type CuK\a
_diffrn_radiation_wavelength 1.54184
_diffrn_reflns_av_R_equivalents 0.0248
_diffrn_reflns_av_unetI/netI 0.0315
_diffrn_reflns_Laue_measured_fraction_full 0.996
_diffrn_reflns_Laue_measured_fraction_max 0.973
_diffrn_reflns_limit_h_max 8
_diffrn_reflns_limit_h_min -9
_diffrn_reflns_limit_k_max 8
_diffrn_reflns_limit_k_min -12
_diffrn_reflns_limit_l_max 13
_diffrn_reflns_limit_l_min -14
_diffrn_reflns_number 7107
_diffrn_reflns_point_group_measured_fraction_full 0.996
_diffrn_reflns_point_group_measured_fraction_max 0.973
_diffrn_reflns_theta_full 67.684
_diffrn_reflns_theta_max 72.525
_diffrn_reflns_theta_min 3.953
_diffrn_source 'micro-focus sealed X-ray tube'
_diffrn_source_type 'SuperNova (Cu) X-ray Source'
_exptl_absorpt_coefficient_mu 1.200
_exptl_absorpt_correction_T_max 1.00000
_exptl_absorpt_correction_T_min 0.75797
_exptl_absorpt_correction_type multi-scan
_exptl_absorpt_process_details
;
CrysAlisPro 1.171.38.43f (Rigaku Oxford Diffraction, 2015)
Empirical absorption correction using spherical harmonics,
 implemented in SCALE3 ABSPACK scaling algorithm.
;
_exptl_crystal_colour orange
_exptl_crystal_density_diffrn 1.363
_exptl_crystal_description plate
_exptl_crystal_F_000 334
_exptl_crystal_size_max 0.45
_exptl_crystal_size_mid 0.36
_exptl_crystal_size_min 0.13
_refine_diff_density_max 0.538
_refine_diff_density_min -0.353
_refine_diff_density_rms 0.050
_refine_ls_extinction_method none
_refine_ls_goodness_of_fit_ref 1.030
_refine_ls_hydrogen_treatment constr
_refine_ls_matrix_type full
_refine_ls_number_parameters 198
_refine_ls_number_reflns 2935
_refine_ls_number_restraints 0
_refine_ls_restrained_S_all 1.030
_refine_ls_R_factor_all 0.0542
_refine_ls_R_factor_gt 0.0464
_refine_ls_shift/su_max 0.000
_refine_ls_shift/su_mean 0.000
_refine_ls_structure_factor_coef Fsqd
_refine_ls_weighting_details 'w=1/[\s^2^(Fo^2^)+(0.0595P)^2^+0.4086P] where P=(Fo^2^+2Fc^2^)/3'
_refine_ls_weighting_scheme calc
_refine_ls_wR_factor_gt 0.1178
_refine_ls_wR_factor_ref 0.1239
_reflns_Friedel_coverage 0.000
_reflns_number_gt 2562
_reflns_number_total 2935
_reflns_threshold_expression 'I > 2\s(I)'
_cod_data_source_file c9dt02287b2.cif
_cod_data_source_block gxt170912
_cod_depositor_comments 'Adding full bibliography for 7700714--7700718.cif.'
_cod_database_code 7700715
_shelx_shelxl_version_number 2016/6
_chemical_oxdiff_formula 'C1 N1 B1 H1 Ni1'
_shelx_space_group_comment
;
The symmetry employed for this shelxl refinement is uniquely defined
by the following loop, which should always be used as a source of
symmetry information in preference to the above space-group names.
They are only intended as comments.
;
_reflns_odcompleteness_completeness 99.74
_reflns_odcompleteness_iscentric 1
_reflns_odcompleteness_theta 66.97
_olex2_refinement_description
;
1. Fixed Uiso
 At 1.2 times of:
  All C(H) groups, All C(H,H) groups
 At 1.5 times of:
  All C(H,H,H) groups
2.a Ternary CH refined with riding coordinates:
 C5(H5), C1(H1)
2.b Secondary CH2 refined with riding coordinates:
 C4(H4A,H4B), C2(H2A,H2B), C3(H3A,H3B), C6(H6A,H6B), C7(H7A,H7B), C8(H8A,H8B)
2.c Aromatic/amide H refined with riding coordinates:
 C14(H14), C9(H9), C13(H13), C10(H10)
2.d Idealised Me refined as rotating group:
 C12(H12A,H12B,H12C), C16(H16A,H16B,H16C)
;
_olex2_submission_special_instructions 'No special instructions were received'
_oxdiff_exptl_absorpt_empirical_details
;
Empirical correction (ABSPACK) includes:
- Absorption correction using spherical harmonics
- Frame scaling
;
_oxdiff_exptl_absorpt_empirical_full_max 1.433
_oxdiff_exptl_absorpt_empirical_full_min 0.710

loop_
_space_group_symop_operation_xyz
'x, y, z'
'-x, -y, -z'

loop_
_atom_site_label
_atom_site_type_symbol
_atom_site_fract_x
_atom_site_fract_y
_atom_site_fract_z
_atom_site_U_iso_or_equiv
_atom_site_adp_type
_atom_site_occupancy
_atom_site_site_symmetry_order
_atom_site_calc_flag
_atom_site_refinement_flags_posn
_atom_site_refinement_flags_adp
_atom_site_refinement_flags_occupancy
Ni1 Ni 0.500000 0.500000 0.500000 0.03437(17) Uani 1 2 d S T P
N2 N 0.2912(3) 0.5282(2) 0.74386(17) 0.0386(4) Uani 1 1 d . . .
N3 N 0.3410(3) 0.3841(2) 0.51560(17) 0.0371(4) Uani 1 1 d . . .
N1 N 0.3435(3) 0.60137(19) 0.64643(17) 0.0374(4) Uani 1 1 d . . .
N4 N 0.2835(3) 0.3317(2) 0.62356(17) 0.0405(4) Uani 1 1 d . . .
C15 C 0.2445(4) 0.3550(2) 0.4368(2) 0.0422(5) Uani 1 1 d . . .
C11 C 0.2456(4) 0.7480(3) 0.6727(2) 0.0451(6) Uani 1 1 d . . .
C14 C 0.1261(4) 0.2846(3) 0.4939(3) 0.0535(7) Uani 1 1 d . . .
H14 H 0.045137 0.251395 0.460217 0.064 Uiso 1 1 calc R . .
C9 C 0.1633(4) 0.6281(3) 0.8268(2) 0.0497(6) Uani 1 1 d . . .
H9 H 0.104555 0.606459 0.900662 0.060 Uiso 1 1 calc R . .
C13 C 0.1521(4) 0.2735(3) 0.6101(3) 0.0533(7) Uani 1 1 d . . .
H13 H 0.088609 0.232107 0.670432 0.064 Uiso 1 1 calc R . .
C10 C 0.1330(4) 0.7662(3) 0.7857(3) 0.0541(7) Uani 1 1 d . . .
H10 H 0.052472 0.854980 0.825818 0.065 Uiso 1 1 calc R . .
C5 C 0.2560(4) 0.2936(3) 0.8603(2) 0.0502(6) Uani 1 1 d . . .
H5 H 0.113765 0.343676 0.870488 0.060 Uiso 1 1 calc R . .
C1 C 0.5886(4) 0.2665(3) 0.7325(2) 0.0521(6) Uani 1 1 d . . .
H1 H 0.658216 0.298271 0.662026 0.062 Uiso 1 1 calc R . .
C4 C 0.3242(5) 0.3262(4) 0.9729(2) 0.0586(7) Uani 1 1 d . . .
H4A H 0.266077 0.431639 0.990258 0.070 Uiso 1 1 calc R . .
H4B H 0.273562 0.278798 1.040079 0.070 Uiso 1 1 calc R . .
C12 C 0.2581(5) 0.8644(3) 0.5898(3) 0.0582(7) Uani 1 1 d . . .
H12A H 0.377933 0.878628 0.589619 0.087 Uiso 1 1 calc GR . .
H12B H 0.149368 0.954653 0.614921 0.087 Uiso 1 1 calc GR . .
H12C H 0.255013 0.835910 0.510620 0.087 Uiso 1 1 calc GR . .
C16 C 0.2614(4) 0.3979(3) 0.3099(2) 0.0551(7) Uani 1 1 d . . .
H16A H 0.249643 0.498979 0.305525 0.083 Uiso 1 1 calc GR . .
H16B H 0.159333 0.386178 0.276428 0.083 Uiso 1 1 calc GR . .
H16C H 0.386232 0.336124 0.265674 0.083 Uiso 1 1 calc GR . .
C2 C 0.6509(5) 0.3034(5) 0.8459(3) 0.0734(10) Uani 1 1 d . . .
H2A H 0.788874 0.245239 0.841639 0.088 Uiso 1 1 calc R . .
H2B H 0.635470 0.406316 0.844508 0.088 Uiso 1 1 calc R . .
C3 C 0.5414(5) 0.2771(5) 0.9647(3) 0.0776(10) Uani 1 1 d . . .
H3A H 0.593502 0.172497 0.979749 0.093 Uiso 1 1 calc R . .
H3B H 0.566226 0.328322 1.027333 0.093 Uiso 1 1 calc R . .
B1 B 0.3575(4) 0.3536(3) 0.7410(2) 0.0403(6) Uani 1 1 d . . .
C6 C 0.3089(6) 0.1248(4) 0.8495(3) 0.0708(9) Uani 1 1 d . . .
H6A H 0.269752 0.091141 0.927668 0.085 Uiso 1 1 calc R . .
H6B H 0.231395 0.107397 0.796580 0.085 Uiso 1 1 calc R . .
C7 C 0.5148(7) 0.0334(4) 0.8053(4) 0.0962(13) Uani 1 1 d . . .
H7A H 0.519471 -0.056561 0.769591 0.115 Uiso 1 1 calc R . .
H7B H 0.579390 0.005643 0.873820 0.115 Uiso 1 1 calc R . .
C8 C 0.6316(6) 0.0981(4) 0.7166(3) 0.0889(13) Uani 1 1 d . . .
H8A H 0.611148 0.081239 0.637594 0.107 Uiso 1 1 calc R . .
H8B H 0.768775 0.044126 0.718703 0.107 Uiso 1 1 calc R . .

loop_
_atom_site_aniso_label
_atom_site_aniso_U_11
_atom_site_aniso_U_22
_atom_site_aniso_U_33
_atom_site_aniso_U_23
_atom_site_aniso_U_13
_atom_site_aniso_U_12
Ni1 0.0459(3) 0.0291(3) 0.0342(3) 0.0001(2) -0.0173(2) -0.0162(2)
N2 0.0440(10) 0.0383(10) 0.0365(10) -0.0012(8) -0.0142(8) -0.0154(8)
N3 0.0464(11) 0.0337(9) 0.0362(10) -0.0001(7) -0.0178(8) -0.0158(8)
N1 0.0471(11) 0.0303(9) 0.0395(10) 0.0000(7) -0.0183(8) -0.0149(8)
N4 0.0534(12) 0.0369(10) 0.0377(10) 0.0023(8) -0.0155(9) -0.0211(9)
C15 0.0510(13) 0.0344(11) 0.0458(13) -0.0014(10) -0.0237(11) -0.0140(10)
C11 0.0547(14) 0.0334(11) 0.0520(14) -0.0017(10) -0.0260(11) -0.0141(10)
C14 0.0622(16) 0.0564(15) 0.0583(16) -0.0019(12) -0.0245(13) -0.0341(13)
C9 0.0520(14) 0.0530(14) 0.0411(13) -0.0083(11) -0.0087(11) -0.0152(12)
C13 0.0688(17) 0.0525(15) 0.0538(15) 0.0038(12) -0.0165(13) -0.0376(14)
C10 0.0588(16) 0.0429(13) 0.0546(16) -0.0141(12) -0.0163(13) -0.0079(12)
C5 0.0631(16) 0.0529(15) 0.0421(14) 0.0069(11) -0.0159(12) -0.0276(13)
C1 0.0564(15) 0.0527(15) 0.0419(14) 0.0123(11) -0.0150(12) -0.0127(12)
C4 0.077(2) 0.0689(18) 0.0369(13) 0.0079(12) -0.0163(13) -0.0330(15)
C12 0.0768(19) 0.0350(13) 0.0642(18) 0.0019(12) -0.0206(15) -0.0187(13)
C16 0.0695(18) 0.0611(16) 0.0477(15) 0.0056(12) -0.0317(13) -0.0298(14)
C2 0.0651(19) 0.113(3) 0.0563(18) 0.0288(18) -0.0343(15) -0.0414(19)
C3 0.084(2) 0.110(3) 0.0499(18) 0.0073(17) -0.0294(16) -0.041(2)
B1 0.0529(15) 0.0370(13) 0.0356(13) 0.0022(10) -0.0164(11) -0.0181(12)
C6 0.110(3) 0.0593(18) 0.0583(18) 0.0196(14) -0.0279(18) -0.0452(19)
C7 0.113(3) 0.0513(19) 0.128(4) 0.008(2) -0.029(3) -0.031(2)
C8 0.108(3) 0.0498(18) 0.066(2) 0.0095(15) 0.000(2) 0.0115(18)

loop_
_atom_type_symbol
_atom_type_description
_atom_type_scat_dispersion_real
_atom_type_scat_dispersion_imag
_atom_type_scat_source
C C 0.0181 0.0091 'International Tables Vol C Tables 4.2.6.8 and 6.1.1.4'
H H 0.0000 0.0000 'International Tables Vol C Tables 4.2.6.8 and 6.1.1.4'
B B 0.0090 0.0039 'International Tables Vol C Tables 4.2.6.8 and 6.1.1.4'
N N 0.0311 0.0180 'International Tables Vol C Tables 4.2.6.8 and 6.1.1.4'
Ni Ni -3.0029 0.5091 'International Tables Vol C Tables 4.2.6.8 and 6.1.1.4'

loop_
_geom_angle_atom_site_label_1
_geom_angle_atom_site_label_2
_geom_angle_atom_site_label_3
_geom_angle
_geom_angle_site_symmetry_1
_geom_angle_site_symmetry_3
N3 Ni1 N3 180.0 2_666 .
N3 Ni1 N1 87.55(8) . .
N3 Ni1 N1 87.55(8) 2_666 2_666
N3 Ni1 N1 92.45(8) 2_666 .
N3 Ni1 N1 92.45(8) . 2_666
N1 Ni1 N1 180.0 . 2_666
N1 N2 B1 121.51(18) . .
C9 N2 N1 108.6(2) . .
C9 N2 B1 129.3(2) . .
N4 N3 Ni1 121.86(13) . .
C15 N3 Ni1 130.36(17) . .
C15 N3 N4 107.20(19) . .
N2 N1 Ni1 122.22(14) . .
C11 N1 Ni1 130.49(18) . .
C11 N1 N2 106.83(19) . .
N3 N4 B1 122.02(18) . .
C13 N4 N3 108.19(19) . .
C13 N4 B1 129.6(2) . .
N3 C15 C14 109.3(2) . .
N3 C15 C16 124.3(2) . .
C14 C15 C16 126.3(2) . .
N1 C11 C10 108.9(2) . .
N1 C11 C12 123.9(2) . .
C10 C11 C12 127.1(2) . .
C15 C14 H14 127.0 . .
C13 C14 C15 105.9(2) . .
C13 C14 H14 127.0 . .
N2 C9 H9 125.4 . .
N2 C9 C10 109.3(2) . .
C10 C9 H9 125.4 . .
N4 C13 C14 109.4(2) . .
N4 C13 H13 125.3 . .
C14 C13 H13 125.3 . .
C11 C10 H10 126.8 . .
C9 C10 C11 106.4(2) . .
C9 C10 H10 126.8 . .
C4 C5 H5 108.9 . .
C4 C5 B1 110.8(2) . .
C4 C5 C6 108.2(2) . .
B1 C5 H5 108.9 . .
C6 C5 H5 108.9 . .
C6 C5 B1 111.2(2) . .
C2 C1 H1 109.0 . .
C2 C1 B1 109.3(2) . .
C2 C1 C8 112.9(3) . .
B1 C1 H1 109.0 . .
C8 C1 H1 109.0 . .
C8 C1 B1 107.5(3) . .
C5 C4 H4A 108.3 . .
C5 C4 H4B 108.3 . .
H4A C4 H4B 107.4 . .
C3 C4 C5 115.8(3) . .
C3 C4 H4A 108.3 . .
C3 C4 H4B 108.3 . .
C11 C12 H12A 109.5 . .
C11 C12 H12B 109.5 . .
C11 C12 H12C 109.5 . .
H12A C12 H12B 109.5 . .
H12A C12 H12C 109.5 . .
H12B C12 H12C 109.5 . .
C15 C16 H16A 109.5 . .
C15 C16 H16B 109.5 . .
C15 C16 H16C 109.5 . .
H16A C16 H16B 109.5 . .
H16A C16 H16C 109.5 . .
H16B C16 H16C 109.5 . .
C1 C2 H2A 108.2 . .
C1 C2 H2B 108.2 . .
H2A C2 H2B 107.4 . .
C3 C2 C1 116.3(3) . .
C3 C2 H2A 108.2 . .
C3 C2 H2B 108.2 . .
C4 C3 C2 114.8(3) . .
C4 C3 H3A 108.6 . .
C4 C3 H3B 108.6 . .
C2 C3 H3A 108.6 . .
C2 C3 H3B 108.6 . .
H3A C3 H3B 107.5 . .
N2 B1 C5 112.6(2) . .
N2 B1 C1 114.1(2) . .
N4 B1 N2 99.51(17) . .
N4 B1 C5 113.1(2) . .
N4 B1 C1 112.7(2) . .
C1 B1 C5 105.1(2) . .
C5 C6 H6A 108.1 . .
C5 C6 H6B 108.1 . .
H6A C6 H6B 107.3 . .
C7 C6 C5 116.9(3) . .
C7 C6 H6A 108.1 . .
C7 C6 H6B 108.1 . .
C6 C7 H7A 107.9 . .
C6 C7 H7B 107.9 . .
C6 C7 C8 117.8(3) . .
H7A C7 H7B 107.2 . .
C8 C7 H7A 107.9 . .
C8 C7 H7B 107.9 . .
C1 C8 H8A 108.0 . .
C1 C8 H8B 108.0 . .
C7 C8 C1 117.3(3) . .
C7 C8 H8A 108.0 . .
C7 C8 H8B 108.0 . .
H8A C8 H8B 107.2 . .

loop_
_geom_bond_atom_site_label_1
_geom_bond_atom_site_label_2
_geom_bond_distance
_geom_bond_site_symmetry_2
Ni1 N3 1.9128(19) 2_666
Ni1 N3 1.9128(19) .
Ni1 N1 1.9170(19) 2_666
Ni1 N1 1.9170(19) .
N2 N1 1.373(3) .
N2 C9 1.343(3) .
N2 B1 1.591(3) .
N3 N4 1.372(3) .
N3 C15 1.350(3) .
N1 C11 1.360(3) .
N4 C13 1.343(3) .
N4 B1 1.589(3) .
C15 C14 1.377(4) .
C15 C16 1.485(4) .
C11 C10 1.380(4) .
C11 C12 1.470(4) .
C14 H14 0.9300 .
C14 C13 1.367(4) .
C9 H9 0.9300 .
C9 C10 1.363(4) .
C13 H13 0.9300 .
C10 H10 0.9300 .
C5 H5 0.9800 .
C5 C4 1.550(4) .
C5 B1 1.631(4) .
C5 C6 1.552(4) .
C1 H1 0.9800 .
C1 C2 1.550(4) .
C1 B1 1.607(4) .
C1 C8 1.567(4) .
C4 H4A 0.9700 .
C4 H4B 0.9700 .
C4 C3 1.503(5) .
C12 H12A 0.9600 .
C12 H12B 0.9600 .
C12 H12C 0.9600 .
C16 H16A 0.9600 .
C16 H16B 0.9600 .
C16 H16C 0.9600 .
C2 H2A 0.9700 .
C2 H2B 0.9700 .
C2 C3 1.513(4) .
C3 H3A 0.9700 .
C3 H3B 0.9700 .
C6 H6A 0.9700 .
C6 H6B 0.9700 .
C6 C7 1.468(5) .
C7 H7A 0.9700 .
C7 H7B 0.9700 .
C7 C8 1.493(6) .
C8 H8A 0.9700 .
C8 H8B 0.9700 .
